data_7208645
loop_
_publ_author_name
'Li, Xiao-Yan'
'Yu, Ke-Ying'
'Zhao, Xiao-Li'
'Ma, Ming-Liang'
'Guo, Fang'
'Mi, Xian-Qiang'
'Jiang, Biao'
'Wen, Ke'

_publ_section_title
;
 Carboxylic acid-derived oxacalix[2]arene[2]pyrazine self-assembles into
 unprecedented diamondoid networks
;
_journal_issue 23
_journal_name_full CrystEngComm
_journal_page_first 7869
_journal_paper_doi 10.1039/c2ce25315a
_journal_volume 14
_journal_year 2012
_chemical_formula_moiety 'C22 H12 N4 O8, (H2 O)'
_chemical_formula_sum 'C22 H14 N4 O9'
_chemical_formula_weight 478.37
_chemical_name_systematic
;
?
;
_space_group_IT_number 34
_symmetry_cell_setting orthorhombic
_symmetry_space_group_name_Hall 'P 2 -2n'
_symmetry_space_group_name_H-M 'P n n 2'
_atom_sites_solution_hydrogens geom
_atom_sites_solution_primary direct
_atom_sites_solution_secondary difmap
_audit_creation_method SHELXL-97
_cell_angle_alpha 90.00
_cell_angle_beta 90.00
_cell_angle_gamma 90.00
_cell_formula_units_Z 2
_cell_length_a 17.7028(17)
_cell_length_b 13.9075(14)
_cell_length_c 5.0090(5)
_cell_measurement_reflns_used 7007
_cell_measurement_temperature 173(2)
_cell_measurement_theta_max 0
_cell_measurement_theta_min 0
_cell_volume 1233.2(2)
_computing_cell_refinement 'Bruker SMART'
_computing_data_collection 'Bruker SMART'
_computing_data_reduction 'Bruker SAINT'
_computing_molecular_graphics 'Bruker SHELXTL'
_computing_publication_material 'Bruker SHELXTL'
_computing_structure_refinement 'SHELXL-97 (Sheldrick, 2008)'
_computing_structure_solution 'SHELXS-97 (Sheldrick, 2008)'
_diffrn_ambient_temperature 173(2)
_diffrn_measured_fraction_theta_full 0.992
_diffrn_measured_fraction_theta_max 0.992
_diffrn_measurement_device_type 'CCD area detector'
_diffrn_measurement_method 'phi and omega scans'
_diffrn_radiation_monochromator graphite
_diffrn_radiation_source 'fine-focus sealed tube'
_diffrn_radiation_type MoK\a
_diffrn_radiation_wavelength 0.71073
_diffrn_reflns_av_R_equivalents 0.0412
_diffrn_reflns_av_sigmaI/netI 0.0252
_diffrn_reflns_limit_h_max 21
_diffrn_reflns_limit_h_min -20
_diffrn_reflns_limit_k_max 16
_diffrn_reflns_limit_k_min -16
_diffrn_reflns_limit_l_max 5
_diffrn_reflns_limit_l_min -5
_diffrn_reflns_number 13525
_diffrn_reflns_theta_full 25.01
_diffrn_reflns_theta_max 25.01
_diffrn_reflns_theta_min 3.73
_exptl_absorpt_coefficient_mu 0.103
_exptl_absorpt_correction_T_max 0.9818
_exptl_absorpt_correction_T_min 0.9621
_exptl_absorpt_correction_type multi-scan
_exptl_absorpt_process_details 'Bruker SAINT (SADABS)'
_exptl_crystal_colour colorless
_exptl_crystal_density_diffrn 1.288
_exptl_crystal_density_method 'not measured'
_exptl_crystal_description block
_exptl_crystal_F_000 492
_exptl_crystal_size_max 0.38
_exptl_crystal_size_mid 0.32
_exptl_crystal_size_min 0.18
_platon_squeeze_details
;
;
_refine_diff_density_max 0.313
_refine_diff_density_min -0.549
_refine_diff_density_rms 0.057
_refine_ls_abs_structure_details 'Flack H D (1983), Acta Cryst. A39, 876-881'
_refine_ls_abs_structure_Flack 0.6(16)
_refine_ls_extinction_method none
_refine_ls_goodness_of_fit_ref 1.109
_refine_ls_hydrogen_treatment mixed
_refine_ls_matrix_type full
_refine_ls_number_parameters 159
_refine_ls_number_reflns 2121
_refine_ls_number_restraints 1
_refine_ls_restrained_S_all 1.109
_refine_ls_R_factor_all 0.0484
_refine_ls_R_factor_gt 0.0469
_refine_ls_shift/su_max 0.000
_refine_ls_shift/su_mean 0.000
_refine_ls_structure_factor_coef Fsqd
_refine_ls_weighting_details 'calc w=1/[\s^2^(Fo^2^)+(0.1081P)^2^+0.1972P] where P=(Fo^2^+2Fc^2^)/3'
_refine_ls_weighting_scheme calc
_refine_ls_wR_factor_gt 0.1459
_refine_ls_wR_factor_ref 0.1477
_reflns_number_gt 2037
_reflns_number_total 2121
_reflns_threshold_expression >2sigma(I)
_cod_data_source_file c2ce25315a.txt
_cod_data_source_block z3
_cod_depositor_comments
;
The following automatic conversions were performed:

'_symmetry_cell_setting' value 'Orthorhombic' changed to
'orthorhombic' according to
/home/saulius/struct/CIF-dictionaries/cif_core.dic dictionary named
'cif_core.dic' version 2.4.2 from 2011-04-26.

Automatic conversion script
Id: cif_fix_values 1891 2012-01-12 08:04:46Z andrius 
;
_cod_original_sg_symbol_H-M Pnn2
_cod_database_code 7208645

loop_
_symmetry_equiv_pos_as_xyz
'x, y, z'
'-x, -y, z'
'-x+1/2, y+1/2, z+1/2'
'x+1/2, -y+1/2, z+1/2'

loop_
_atom_site_label
_atom_site_type_symbol
_atom_site_fract_x
_atom_site_fract_y
_atom_site_fract_z
_atom_site_U_iso_or_equiv
_atom_site_adp_type
_atom_site_occupancy
_atom_site_symmetry_multiplicity
_atom_site_calc_flag
_atom_site_refinement_flags
O1 O 0.31405(10) -0.01455(16) 0.2797(5) 0.0488(6) Uani 1 1 d .
O2 O 0.50326(13) -0.23880(13) 0.1526(6) 0.0611(8) Uani 1 1 d .
O3 O 0.29982(11) 0.29774(15) -0.5279(5) 0.0469(6) Uani 1 1 d .
O4 O 0.21678(10) 0.17868(13) -0.4689(4) 0.0370(5) Uani 1 1 d .
H4A H 0.1932 0.2074 -0.5906 0.055 Uiso 1 1 calc R
N1 N 0.41439(12) -0.11944(15) 0.2156(4) 0.0324(5) Uani 1 1 d .
N2 N 0.35514(12) -0.22821(14) 0.6312(5) 0.0327(5) Uani 1 1 d .
C1 C 0.28050(13) 0.22462(17) -0.4185(5) 0.0276(5) Uani 1 1 d .
C2 C 0.32617(14) 0.17820(17) -0.2040(5) 0.0274(5) Uani 1 1 d .
C3 C 0.30288(13) 0.09514(19) -0.0740(5) 0.0320(6) Uani 1 1 d .
H3A H 0.2578 0.0633 -0.1267 0.038 Uiso 1 1 calc R
C4 C 0.34618(14) 0.05931(18) 0.1331(5) 0.0326(6) Uani 1 1 d .
C5 C 0.41262(14) 0.10172(19) 0.2132(5) 0.0331(6) Uani 1 1 d .
H5A H 0.4418 0.0760 0.3554 0.040 Uiso 1 1 calc R
C6 C 0.43519(15) 0.18408(18) 0.0765(6) 0.0364(7) Uani 1 1 d .
C7 C 0.39396(14) 0.22280(17) -0.1298(6) 0.0318(6) Uani 1 1 d .
H7A H 0.4111 0.2787 -0.2203 0.038 Uiso 1 1 calc R
C8 C 0.35272(13) -0.09443(19) 0.3472(6) 0.0308(6) Uani 1 1 d .
C9 C 0.32297(14) -0.14754(19) 0.5544(5) 0.0313(6) Uani 1 1 d .
H9A H 0.2787 -0.1256 0.6428 0.038 Uiso 1 1 calc R
C10 C 0.41718(16) -0.25686(19) 0.5027(7) 0.0389(7) Uani 1 1 d .
H10A H 0.4422 -0.3145 0.5533 0.047 Uiso 1 1 calc R
C11 C 0.44455(15) -0.20158(19) 0.2949(6) 0.0372(7) Uani 1 1 d .
O1W O 0.5000 0.0000 -0.2628(16) 0.130(2) Uani 1 2 d S
H1WA H 0.5006 -0.0493 -0.1624 0.156 Uiso 0.50 1 d PR
H1WB H 0.4994 0.0493 -0.1624 0.156 Uiso 0.50 1 d PR

loop_
_atom_site_aniso_label
_atom_site_aniso_U_11
_atom_site_aniso_U_22
_atom_site_aniso_U_33
_atom_site_aniso_U_23
_atom_site_aniso_U_13
_atom_site_aniso_U_12
O1 0.0244(8) 0.0627(13) 0.0593(15) 0.0386(11) 0.0043(9) 0.0060(8)
O2 0.0595(14) 0.0294(9) 0.094(2) -0.0096(11) 0.0525(14) -0.0037(9)
O3 0.0414(11) 0.0438(10) 0.0555(14) 0.0243(10) -0.0189(10) -0.0122(9)
O4 0.0296(9) 0.0439(10) 0.0373(11) 0.0121(8) -0.0135(8) -0.0051(7)
N1 0.0327(11) 0.0400(11) 0.0245(11) 0.0015(9) 0.0068(9) -0.0095(9)
N2 0.0305(11) 0.0339(10) 0.0335(12) 0.0020(9) 0.0084(9) 0.0005(8)
C1 0.0249(11) 0.0328(12) 0.0251(13) 0.0033(10) -0.0037(10) 0.0001(9)
C2 0.0273(11) 0.0318(12) 0.0231(12) -0.0015(9) -0.0035(10) 0.0028(10)
C3 0.0183(11) 0.0440(14) 0.0337(15) 0.0076(11) -0.0025(10) -0.0008(9)
C4 0.0244(11) 0.0433(13) 0.0300(14) 0.0099(11) 0.0031(10) 0.0020(10)
C5 0.0343(13) 0.0405(13) 0.0244(13) 0.0007(10) -0.0056(11) 0.0131(10)
C6 0.0374(13) 0.0313(12) 0.0405(17) -0.0044(10) -0.0185(13) 0.0046(10)
C7 0.0289(13) 0.0292(12) 0.0371(15) 0.0032(10) -0.0109(11) -0.0010(10)
C8 0.0230(11) 0.0407(13) 0.0288(14) 0.0062(11) -0.0034(10) -0.0043(10)
C9 0.0268(10) 0.0404(13) 0.0267(13) 0.0096(11) 0.0048(10) 0.0030(10)
C10 0.0343(13) 0.0317(12) 0.0506(18) 0.0006(12) 0.0164(13) -0.0001(10)
C11 0.0384(14) 0.0271(11) 0.0462(17) -0.0067(11) 0.0184(13) -0.0048(11)
O1W 0.150(5) 0.133(4) 0.107(4) 0.000 0.000 0.046(4)

loop_
_atom_type_symbol
_atom_type_description
_atom_type_scat_dispersion_real
_atom_type_scat_dispersion_imag
_atom_type_scat_source
C C 0.0033 0.0016 'International Tables Vol C Tables 4.2.6.8 and 6.1.1.4'
H H 0.0000 0.0000 'International Tables Vol C Tables 4.2.6.8 and 6.1.1.4'
N N 0.0061 0.0033 'International Tables Vol C Tables 4.2.6.8 and 6.1.1.4'
O O 0.0106 0.0060 'International Tables Vol C Tables 4.2.6.8 and 6.1.1.4'

loop_
_geom_angle_atom_site_label_1
_geom_angle_atom_site_label_2
_geom_angle_atom_site_label_3
_geom_angle
_geom_angle_site_symmetry_1
_geom_angle_site_symmetry_3
C8 O1 C4 122.4(2) . .
C11 O2 C6 122.4(2) . 2_655
C1 O4 H4A 109.5 . .
C8 N1 C11 114.3(2) . .
C9 N2 C10 118.0(2) . .
O3 C1 O4 124.3(2) . .
O3 C1 C2 122.6(2) . .
O4 C1 C2 113.0(2) . .
C3 C2 C7 119.9(2) . .
C3 C2 C1 122.5(2) . .
C7 C2 C1 117.6(2) . .
C4 C3 C2 119.1(2) . .
C4 C3 H3A 120.4 . .
C2 C3 H3A 120.4 . .
C5 C4 C3 122.6(2) . .
C5 C4 O1 121.0(2) . .
C3 C4 O1 115.9(2) . .
C4 C5 C6 117.0(2) . .
C4 C5 H5A 121.5 . .
C6 C5 H5A 121.5 . .
C7 C6 O2 114.2(2) . 2_655
C7 C6 C5 122.6(2) . .
O2 C6 C5 122.9(3) 2_655 .
C6 C7 C2 118.7(2) . .
C6 C7 H7A 120.6 . .
C2 C7 H7A 120.6 . .
N1 C8 O1 120.7(2) . .
N1 C8 C9 123.4(2) . .
O1 C8 C9 115.9(2) . .
N2 C9 C8 120.8(2) . .
N2 C9 H9A 119.6 . .
C8 C9 H9A 119.6 . .
N2 C10 C11 119.1(2) . .
N2 C10 H10A 120.5 . .
C11 C10 H10A 120.5 . .
N1 C11 O2 118.6(3) . .
N1 C11 C10 124.4(2) . .
O2 C11 C10 116.8(2) . .
H1WA O1W H1WB 107.4 . .

loop_
_geom_bond_atom_site_label_1
_geom_bond_atom_site_label_2
_geom_bond_distance
_geom_bond_site_symmetry_2
O1 C8 1.348(3) .
O1 C4 1.385(3) .
O2 C11 1.363(3) .
O2 C6 1.383(3) 2_655
O3 C1 1.205(3) .
O4 C1 1.321(3) .
O4 H4A 0.8400 .
N1 C8 1.322(3) .
N1 C11 1.322(4) .
N2 C9 1.316(3) .
N2 C10 1.334(3) .
C1 C2 1.492(3) .
C2 C3 1.389(3) .
C2 C7 1.401(3) .
C3 C4 1.383(4) .
C3 H3A 0.9500 .
C4 C5 1.375(4) .
C5 C6 1.393(4) .
C5 H5A 0.9500 .
C6 C7 1.375(4) .
C6 O2 1.383(3) 2_655
C7 H7A 0.9500 .
C8 C9 1.378(4) .
C9 H9A 0.9500 .
C10 C11 1.382(4) .
C10 H10A 0.9500 .
O1W H1WA 0.8500 .
O1W H1WB 0.8500 .

loop_
_geom_torsion_atom_site_label_1
_geom_torsion_atom_site_label_2
_geom_torsion_atom_site_label_3
_geom_torsion_atom_site_label_4
_geom_torsion
_geom_torsion_site_symmetry_1
_geom_torsion_site_symmetry_4
O3 C1 C2 C3 178.5(3) . .
O4 C1 C2 C3 0.1(3) . .
O3 C1 C2 C7 0.1(4) . .
O4 C1 C2 C7 -178.3(2) . .
C7 C2 C3 C4 1.9(4) . .
C1 C2 C3 C4 -176.4(2) . .
C2 C3 C4 C5 -1.3(4) . .
C2 C3 C4 O1 170.5(2) . .
C8 O1 C4 C5 -53.6(4) . .
C8 O1 C4 C3 134.5(3) . .
C3 C4 C5 C6 0.3(4) . .
O1 C4 C5 C6 -171.1(2) . .
C4 C5 C6 C7 0.1(4) . .
C4 C5 C6 O2 173.7(3) . 2_655
O2 C6 C7 C2 -173.5(3) 2_655 .
C5 C6 C7 C2 0.6(4) . .
C3 C2 C7 C6 -1.6(4) . .
C1 C2 C7 C6 176.8(2) . .
C11 N1 C8 O1 -177.0(3) . .
C11 N1 C8 C9 1.6(4) . .
C4 O1 C8 N1 -20.0(4) . .
C4 O1 C8 C9 161.3(3) . .
C10 N2 C9 C8 0.0(4) . .
N1 C8 C9 N2 -0.6(4) . .
O1 C8 C9 N2 178.1(2) . .
C9 N2 C10 C11 -0.5(4) . .
C8 N1 C11 O2 172.9(2) . .
C8 N1 C11 C10 -2.2(4) . .
C6 O2 C11 N1 47.9(5) 2_655 .
C6 O2 C11 C10 -136.7(3) 2_655 .
N2 C10 C11 N1 1.7(5) . .
N2 C10 C11 O2 -173.4(3) . .

loop_
_platon_squeeze_void_nr
_platon_squeeze_void_average_x
_platon_squeeze_void_average_y
_platon_squeeze_void_average_z
_platon_squeeze_void_volume
_platon_squeeze_void_count_electrons
_platon_squeeze_void_content
1 0.000 0.000 -0.067 149 46 ' '
2 0.500 0.500 -0.038 149 46 ' '
